data_2242415
loop_
_publ_author_name
'Lampl, Martin'
'Laus, Gerhard'
'Kahlenberg, Volker'
'Wurst, Klaus'
'Huppertz, Hubert'
'Schottenberger, Herwig'

_publ_section_title
;
 Synthesis and crystal structures of 2-bromo-1,3-dimethylimidazolium
 iodides
;
_journal_coeditor_code HB7718
_journal_issue 4
_journal_name_full 'Acta Crystallographica Section E'
_journal_page_first 497
_journal_page_last 501
_journal_paper_doi 10.1107/S2056989018003390
_journal_volume 74
_journal_year 2018
_chemical_formula_iupac '2C5 H8 Br N2 +, 2I -, I2'
_chemical_formula_moiety '2(C5 H8 Br N2 +), 2(I -), I2'
_chemical_formula_sum 'C10 H16 Br2 I4 N4'
_chemical_formula_weight 859.66
_chemical_name_systematic
;
2-Bromo-1,3-dimethylimidazolium iodide hemi(diiodide)
;
_space_group_crystal_system monoclinic
_space_group_IT_number 14
_space_group_name_Hall '-P 2yn'
_space_group_name_H-M_alt 'P 1 21/n 1'
_symmetry_space_group_name_Hall '-P 2yn'
_symmetry_space_group_name_H-M 'P 1 21/n 1'
_atom_sites_solution_hydrogens geom
_audit_creation_method 'SHELXL-2017/1 (Sheldrick, 2017)'
_cell_angle_alpha 90
_cell_angle_beta 97.812(5)
_cell_angle_gamma 90
_cell_formula_units_Z 2
_cell_length_a 6.0861(4)
_cell_length_b 14.4773(11)
_cell_length_c 12.0303(7)
_cell_measurement_reflns_used 3142
_cell_measurement_temperature 173(2)
_cell_measurement_theta_max 27.56
_cell_measurement_theta_min 3.276
_cell_volume 1050.16(12)
_computing_cell_refinement
;
CrysAlis PRO (Oxford Diffraction, 2014).
;
_computing_data_collection
;
CrysAlis PRO (Oxford Diffraction, 2014).
;
_computing_data_reduction
;
CrysAlis PRO (Oxford Diffraction, 2014).
;
_computing_molecular_graphics
;
ORTEP-3 for Windows (Farrugia, 2012)
;
_computing_publication_material
;
Mercury (Macrae <i>et al.</i>,  2008)
;
_computing_structure_refinement
;
SHELXL2017 (Sheldrick, 2015)
;
_computing_structure_solution
;
SIR2002 (Burla <i>et al.</i>,  2003)
;
_diffrn_ambient_temperature 173(2)
_diffrn_measured_fraction_theta_full 0.993
_diffrn_measured_fraction_theta_max 0.993
_diffrn_measurement_device 'four-circle diffractometer'
_diffrn_measurement_device_type 'Gemini-R Ultra'
_diffrn_measurement_method '\w scans'
_diffrn_radiation_type MoK\a
_diffrn_radiation_wavelength 0.71073
_diffrn_reflns_av_R_equivalents 0.0302
_diffrn_reflns_limit_h_max 7
_diffrn_reflns_limit_h_min -6
_diffrn_reflns_limit_k_max 13
_diffrn_reflns_limit_k_min -17
_diffrn_reflns_limit_l_max 11
_diffrn_reflns_limit_l_min -14
_diffrn_reflns_number 6287
_diffrn_reflns_theta_full 25.242
_diffrn_reflns_theta_max 25.349
_diffrn_reflns_theta_min 3.293
_diffrn_standards_decay_% 0.0(2)
_diffrn_standards_interval_count 0
_diffrn_standards_number 0
_exptl_absorpt_coefficient_mu 9.736
_exptl_absorpt_correction_T_max 0.446
_exptl_absorpt_correction_T_min 0.065
_exptl_absorpt_correction_type analytical
_exptl_crystal_colour red-brown
_exptl_crystal_density_diffrn 2.719
_exptl_crystal_density_method 'not measured'
_exptl_crystal_description 'lath shaped'
_exptl_crystal_F_000 772
_exptl_crystal_size_max 0.360
_exptl_crystal_size_mid 0.100
_exptl_crystal_size_min 0.080
_refine_diff_density_max 0.762
_refine_diff_density_min -0.974
_refine_ls_extinction_method none
_refine_ls_goodness_of_fit_ref 1.343
_refine_ls_hydrogen_treatment constr
_refine_ls_matrix_type full
_refine_ls_number_parameters 93
_refine_ls_number_reflns 1912
_refine_ls_number_restraints 0
_refine_ls_restrained_S_all 1.343
_refine_ls_R_factor_all 0.0406
_refine_ls_R_factor_gt 0.0357
_refine_ls_shift/su_max 0.000
_refine_ls_shift/su_mean 0.000
_refine_ls_structure_factor_coef Fsqd
_refine_ls_weighting_details 'w=1/[\s^2^(Fo^2^)+(0.0102P)^2^+8.6812P] where P=(Fo^2^+2Fc^2^)/3'
_refine_ls_weighting_scheme calc
_refine_ls_wR_factor_gt 0.0787
_refine_ls_wR_factor_ref 0.0801
_reflns_number_gt 1746
_reflns_number_total 1912
_reflns_threshold_expression 'I > 2\s(I)'
_cod_data_source_file hb7718sup1.cif
_cod_data_source_block 3
_cod_depositor_comments
;

2019-10-26
Z value and formula fixed to values more according to usual
chemical conventions.                 miguel
;
_cod_original_formula_sum 'C5 H8 Br I2 N2'
_cod_original_formula_weight 429.83
_cod_original_formula_moiety 'C5 H8 Br N2 +, I -, 0.5(I2)'
_cod_original_formula_iupac 'C5 H8 Br N2 +, I -, 0.5I2'
_cod_original_formula_units_Z 4
_cod_database_code 2242415
_shelx_space_group_comment
;
The symmetry employed for this shelxl refinement is uniquely defined
by the following loop, which should always be used as a source of
symmetry information in preference to the above space-group names.
They are only intended as comments.
;
_shelx_estimated_absorpt_t_min 0.127
_shelx_estimated_absorpt_t_max 0.510

loop_
_space_group_symop_operation_xyz
'x, y, z'
'-x+1/2, y+1/2, -z+1/2'
'-x, -y, -z'
'x-1/2, -y-1/2, z-1/2'

loop_
_atom_site_type_symbol
_atom_site_label
_atom_site_fract_x
_atom_site_fract_y
_atom_site_fract_z
_atom_site_U_iso_or_equiv
_atom_site_adp_type
_atom_site_calc_flag
_atom_site_occupancy
I I1 0.59338(9) 0.17085(4) 0.05590(4) 0.02835(16) Uani d 1
I I2 0.51595(9) 0.40299(5) 0.01140(5) 0.03726(18) Uani d 1
Br Br 0.04393(13) 0.28681(6) 0.20566(7) 0.0274(2) Uani d 1
N N2 0.4459(11) 0.3501(5) 0.3339(5) 0.0246(15) Uani d 1
N N1 0.2322(11) 0.4618(5) 0.2630(5) 0.0269(15) Uani d 1
C C1 0.2538(13) 0.3703(6) 0.2721(6) 0.0236(17) Uani d 1
C C4 0.0471(14) 0.5121(6) 0.1973(7) 0.034(2) Uani d 1
H H4A 0.076771 0.518793 0.119610 0.051 Uiso calc 1
H H4B 0.032629 0.573356 0.230131 0.051 Uiso calc 1
H H4C -0.090958 0.477458 0.198377 0.051 Uiso calc 1
C C3 0.5500(14) 0.4327(6) 0.3649(7) 0.031(2) Uani d 1
H H3 0.690601 0.439536 0.409197 0.037 Uiso calc 1
C C5 0.5298(14) 0.2578(6) 0.3667(7) 0.0293(19) Uani d 1
H H5A 0.422473 0.225817 0.406887 0.044 Uiso calc 1
H H5B 0.671533 0.263396 0.415747 0.044 Uiso calc 1
H H5C 0.551338 0.222595 0.299519 0.044 Uiso calc 1
C C2 0.4191(15) 0.5011(6) 0.3217(7) 0.032(2) Uani d 1
H H2 0.449093 0.565310 0.329958 0.039 Uiso calc 1

loop_
_atom_site_aniso_label
_atom_site_aniso_U_11
_atom_site_aniso_U_22
_atom_site_aniso_U_33
_atom_site_aniso_U_12
_atom_site_aniso_U_13
_atom_site_aniso_U_23
I1 0.0248(3) 0.0341(3) 0.0254(3) -0.0032(2) 0.0007(2) 0.0003(2)
I2 0.0282(3) 0.0522(4) 0.0320(3) -0.0097(3) 0.0062(2) -0.0096(3)
Br 0.0267(4) 0.0248(5) 0.0306(4) -0.0047(3) 0.0028(3) -0.0036(3)
N2 0.025(3) 0.030(4) 0.020(3) -0.005(3) 0.005(3) -0.003(3)
N1 0.030(4) 0.024(4) 0.026(4) 0.001(3) 0.002(3) -0.006(3)
C1 0.031(4) 0.021(4) 0.021(4) -0.005(4) 0.011(3) -0.003(3)
C4 0.035(5) 0.033(5) 0.033(5) 0.008(4) -0.003(4) 0.007(4)
C3 0.024(4) 0.034(5) 0.034(5) -0.013(4) 0.002(3) -0.003(4)
C5 0.029(4) 0.023(5) 0.036(5) 0.002(4) 0.003(4) 0.001(3)
C2 0.041(5) 0.023(5) 0.031(5) -0.008(4) 0.002(4) -0.003(4)

loop_
_atom_type_symbol
_atom_type_description
_atom_type_scat_dispersion_real
_atom_type_scat_dispersion_imag
_atom_type_scat_source
C C 0.0033 0.0016 'International Tables Vol C Tables 4.2.6.8 and 6.1.1.4'
H H 0.0000 0.0000 'International Tables Vol C Tables 4.2.6.8 and 6.1.1.4'
N N 0.0061 0.0033 'International Tables Vol C Tables 4.2.6.8 and 6.1.1.4'
Br Br -0.2901 2.4595 'International Tables Vol C Tables 4.2.6.8 and 6.1.1.4'
I I -0.4742 1.8119 'International Tables Vol C Tables 4.2.6.8 and 6.1.1.4'

loop_
_geom_angle_atom_site_label_1
_geom_angle_atom_site_label_2
_geom_angle_atom_site_label_3
_geom_angle
C1 N2 C3 107.3(7)
C1 N2 C5 126.7(7)
C3 N2 C5 125.9(7)
C1 N1 C2 107.6(7)
C1 N1 C4 126.3(7)
C2 N1 C4 126.0(7)
N2 C1 N1 109.4(7)
N2 C1 Br 126.8(6)
N1 C1 Br 123.8(6)
N1 C4 H4A 109.5
N1 C4 H4B 109.5
H4A C4 H4B 109.5
N1 C4 H4C 109.5
H4A C4 H4C 109.5
H4B C4 H4C 109.5
C2 C3 N2 108.1(7)
C2 C3 H3 125.9
N2 C3 H3 125.9
N2 C5 H5A 109.5
N2 C5 H5B 109.5
H5A C5 H5B 109.5
N2 C5 H5C 109.5
H5A C5 H5C 109.5
H5B C5 H5C 109.5
C3 C2 N1 107.6(8)
C3 C2 H2 126.2
N1 C2 H2 126.2

loop_
_geom_bond_atom_site_label_1
_geom_bond_atom_site_label_2
_geom_bond_site_symmetry_2
_geom_bond_distance
I2 I2 3_665 2.8265(14)
Br C1 . 1.858(8)
N2 C1 . 1.330(10)
N2 C3 . 1.380(11)
N2 C5 . 1.465(11)
N1 C1 . 1.335(11)
N1 C2 . 1.377(11)
N1 C4 . 1.477(10)
C4 H4A . 0.9800
C4 H4B . 0.9800
C4 H4C . 0.9800
C3 C2 . 1.331(12)
C3 H3 . 0.9500
C5 H5A . 0.9800
C5 H5B . 0.9800
C5 H5C . 0.9800
C2 H2 . 0.9500

loop_
_geom_hbond_atom_site_label_D
_geom_hbond_atom_site_label_H
_geom_hbond_atom_site_label_A
_geom_hbond_site_symmetry_A
_geom_hbond_distance_DH
_geom_hbond_distance_HA
_geom_hbond_distance_DA
_geom_hbond_angle_DHA
_geom_hbond_publ_flag
C5 H5B I1 4_666 0.98 3.03 3.986(8) 166 y

loop_
_geom_torsion_atom_site_label_1
_geom_torsion_atom_site_label_2
_geom_torsion_atom_site_label_3
_geom_torsion_atom_site_label_4
_geom_torsion
C3 N2 C1 N1 -0.1(8)
C5 N2 C1 N1 178.0(7)
C3 N2 C1 Br 179.2(6)
C5 N2 C1 Br -2.7(11)
C2 N1 C1 N2 0.0(9)
C4 N1 C1 N2 177.1(7)
C2 N1 C1 Br -179.4(6)
C4 N1 C1 Br -2.2(11)
C1 N2 C3 C2 0.2(9)
C5 N2 C3 C2 -177.9(7)
N2 C3 C2 N1 -0.2(10)
C1 N1 C2 C3 0.2(9)
C4 N1 C2 C3 -177.0(8)

_cod_database_fobs_code 2242415
